data_2229915
loop_
_publ_author_name
'Ouakkaf, Amira'
'Berrah, Fadila'
'Bouacida, Sofiane'
'Roisnel, Thierry'

_publ_section_title
;
 Bis(5-amino-3-carboxy-1<i>H</i>-1,2,4-triazol-4-ium) sulfate dihydrate
;
_journal_coeditor_code BQ2295
_journal_issue 5
_journal_name_full 'Acta Crystallographica Section E'
_journal_page_first o1171
_journal_page_last o1172
_journal_paper_doi 10.1107/S1600536811013882
_journal_volume 67
_journal_year 2011
_chemical_formula_iupac '2C3 H5 N4 O2 +, S O4 2-, 2H2 O'
_chemical_formula_moiety '2(C3 H5 N4 O2 +), O4 S 2-, 2(H2 O)'
_chemical_formula_structural '2(C3 H5 N4 O2), O4 S, 2(H2 O)'
_chemical_formula_sum 'C6 H14 N8 O10 S'
_chemical_formula_weight 390.31
_chemical_name_systematic
;
Bis(5-amino-3-carboxy-1<i>H</i>-1,2,4-triazol-4-ium) sulfate dihydrate
;
_space_group_crystal_system monoclinic
_space_group_IT_number 15
_space_group_name_Hall '-C 2yc'
_space_group_name_H-M_alt 'C 1 2/c 1'
_symmetry_space_group_name_Hall '-C 2yc'
_symmetry_space_group_name_H-M 'C 1 2/c 1'
_atom_sites_solution_hydrogens geom
_atom_sites_solution_primary direct
_atom_sites_solution_secondary difmap
_cell_angle_alpha 90
_cell_angle_beta 109.981(2)
_cell_angle_gamma 90
_cell_formula_units_Z 4
_cell_length_a 19.4350(9)
_cell_length_b 5.8467(2)
_cell_length_c 13.3343(6)
_cell_measurement_reflns_used 1620
_cell_measurement_temperature 150(2)
_cell_measurement_theta_max 27.43
_cell_measurement_theta_min 3.25
_cell_volume 1423.98(11)
_computing_cell_refinement 'SAINT (Bruker, 2001)'
_computing_data_collection 'APEX2 (Bruker,2001)'
_computing_data_reduction 'SAINT (Bruker, 2001)'
_computing_molecular_graphics 'ORTEP-3 for Windows (Farrugia, 1997) and DIAMOND (Brandenburg & Berndt, 2001)'
_computing_publication_material 'WinGX (Farrugia, 1999)'
_computing_structure_refinement 'SHELXL97 (Sheldrick, 2008)'
_computing_structure_solution 'SIR2002 (Burla <i>et al.</i>, 2005)'
_diffrn_ambient_temperature 150(2)
_diffrn_measured_fraction_theta_full 0.998
_diffrn_measured_fraction_theta_max 0.998
_diffrn_measurement_device_type 'Bruker APEXII'
_diffrn_measurement_method 'CCD rotation images, thin slices'
_diffrn_radiation_monochromator graphite
_diffrn_radiation_type MoK\a
_diffrn_radiation_wavelength 0.71073
_diffrn_reflns_av_R_equivalents 0.0322
_diffrn_reflns_limit_h_max 25
_diffrn_reflns_limit_h_min -24
_diffrn_reflns_limit_k_max 7
_diffrn_reflns_limit_k_min -7
_diffrn_reflns_limit_l_max 15
_diffrn_reflns_limit_l_min -17
_diffrn_reflns_number 11018
_diffrn_reflns_theta_full 27.46
_diffrn_reflns_theta_max 27.46
_diffrn_reflns_theta_min 3.25
_exptl_absorpt_coefficient_mu 0.307
_exptl_absorpt_correction_type none
_exptl_crystal_colour Colourless
_exptl_crystal_density_diffrn 1.821
_exptl_crystal_density_method 'not measured'
_exptl_crystal_description needle
_exptl_crystal_F_000 808
_exptl_crystal_size_max 0.48
_exptl_crystal_size_mid 0.08
_exptl_crystal_size_min 0.06
_refine_diff_density_max 0.37
_refine_diff_density_min -0.414
_refine_ls_extinction_method none
_refine_ls_goodness_of_fit_ref 1.084
_refine_ls_hydrogen_treatment mixed
_refine_ls_matrix_type full
_refine_ls_number_parameters 121
_refine_ls_number_reflns 1620
_refine_ls_number_restraints 0
_refine_ls_restrained_S_all 1.084
_refine_ls_R_factor_all 0.0319
_refine_ls_R_factor_gt 0.0285
_refine_ls_shift/su_max 0.009
_refine_ls_shift/su_mean 0.001
_refine_ls_structure_factor_coef Fsqd
_refine_ls_weighting_details 'calc w=1/[\s^2^(Fo^2^)+(0.0343P)^2^+1.9446P] where P=(Fo^2^+2Fc^2^)/3'
_refine_ls_weighting_scheme calc
_refine_ls_wR_factor_gt 0.0748
_refine_ls_wR_factor_ref 0.077
_reflns_number_gt 1470
_reflns_number_total 1620
_reflns_threshold_expression >2sigma(I)
_cod_data_source_file bq2295.cif
_cod_data_source_block I
_cod_original_cell_volume 1423.98(10)
_cod_database_code 2229915
_cod_database_fobs_code 2229915

loop_
_space_group_symop_operation_xyz
'x, y, z'
'-x, y, -z+1/2'
'x+1/2, y+1/2, z'
'-x+1/2, y+1/2, -z+1/2'
'-x, -y, -z'
'x, -y, z-1/2'
'-x+1/2, -y+1/2, -z'
'x+1/2, -y+1/2, z-1/2'

loop_
_atom_site_type_symbol
_atom_site_label
_atom_site_fract_x
_atom_site_fract_y
_atom_site_fract_z
_atom_site_U_iso_or_equiv
_atom_site_adp_type
_atom_site_calc_flag
_atom_site_refinement_flags
_atom_site_occupancy
_atom_site_disorder_assembly
_atom_site_disorder_group
C C1 0.32927(7) 0.3566(2) 0.60560(11) 0.0136(3) Uani d . 1 . .
C C2 0.35578(7) 0.2304(2) 0.52873(11) 0.0123(3) Uani d . 1 . .
C C3 0.40656(7) -0.0381(2) 0.46589(11) 0.0129(3) Uani d . 1 . .
N N1 0.38002(6) 0.1265(2) 0.39270(9) 0.0138(3) Uani d . 1 . .
H H1 0.3827 0.125 0.3296 0.017 Uiso calc R 1 . .
N N2 0.34797(6) 0.2981(2) 0.43222(9) 0.0138(3) Uani d . 1 . .
N N3 0.39065(6) 0.0245(2) 0.55278(9) 0.0123(2) Uani d . 1 . .
H H3 0.4005 -0.0502 0.6116 0.015 Uiso calc R 1 . .
N N4 0.44239(7) -0.2252(2) 0.45703(10) 0.0169(3) Uani d . 1 . .
H H4A 0.451 -0.2519 0.399 0.02 Uiso calc R 1 . .
H H4B 0.4571 -0.3201 0.5093 0.02 Uiso calc R 1 . .
O O1 0.33947(6) 0.28073(19) 0.69430(8) 0.0188(2) Uani d . 1 . .
O O2 0.29439(6) 0.54386(18) 0.56322(8) 0.0186(2) Uani d . 1 . .
H H2 0.2817 0.612 0.6077 0.028 Uiso calc R 1 . .
O O3 0.48758(5) 0.50548(17) 0.65377(8) 0.0158(2) Uani d . 1 . .
O O4 0.56503(6) 0.79464(19) 0.76558(8) 0.0190(2) Uani d . 1 . .
S S1 0.5 0.64445(8) 0.75 0.01101(13) Uani d S 1 . .
O O1W 0.25419(6) 0.69140(19) 0.32536(9) 0.0194(2) Uani d . 1 . .
H H1W 0.2751(11) 0.724(4) 0.2772(17) 0.029 Uiso d . 1 . .
H H2W 0.2786(11) 0.586(4) 0.3624(17) 0.029 Uiso d . 1 . .

loop_
_atom_site_aniso_label
_atom_site_aniso_U_11
_atom_site_aniso_U_22
_atom_site_aniso_U_33
_atom_site_aniso_U_12
_atom_site_aniso_U_13
_atom_site_aniso_U_23
C1 0.0118(6) 0.0150(7) 0.0148(7) -0.0021(5) 0.0054(5) -0.0017(5)
C2 0.0117(6) 0.0128(6) 0.0122(7) -0.0015(5) 0.0037(5) -0.0008(5)
C3 0.0119(6) 0.0151(7) 0.0117(6) -0.0026(5) 0.0040(5) -0.0008(5)
N1 0.0177(6) 0.0155(6) 0.0097(6) 0.0011(5) 0.0066(5) -0.0003(4)
N2 0.0150(6) 0.0143(6) 0.0126(6) -0.0001(4) 0.0053(5) -0.0008(4)
N3 0.0145(5) 0.0138(6) 0.0093(5) 0.0010(4) 0.0052(4) 0.0015(4)
N4 0.0220(6) 0.0162(6) 0.0145(6) 0.0034(5) 0.0087(5) -0.0002(5)
O1 0.0230(5) 0.0213(5) 0.0155(5) 0.0024(4) 0.0108(4) 0.0015(4)
O2 0.0227(5) 0.0175(5) 0.0170(5) 0.0062(4) 0.0086(4) -0.0006(4)
O3 0.0182(5) 0.0164(5) 0.0125(5) -0.0004(4) 0.0051(4) -0.0035(4)
O4 0.0221(5) 0.0243(6) 0.0133(5) -0.0105(4) 0.0094(4) -0.0049(4)
S1 0.0129(2) 0.0119(2) 0.0090(2) 0 0.00474(17) 0
O1W 0.0228(6) 0.0202(5) 0.0187(6) 0.0065(4) 0.0117(5) 0.0044(4)

loop_
_atom_type_symbol
_atom_type_description
_atom_type_scat_dispersion_real
_atom_type_scat_dispersion_imag
_atom_type_scat_source
C C 0.0033 0.0016 'International Tables Vol C Tables 4.2.6.8 and 6.1.1.4'
H H 0 0 'International Tables Vol C Tables 4.2.6.8 and 6.1.1.4'
N N 0.0061 0.0033 'International Tables Vol C Tables 4.2.6.8 and 6.1.1.4'
O O 0.0106 0.006 'International Tables Vol C Tables 4.2.6.8 and 6.1.1.4'
S S 0.1246 0.1234 'International Tables Vol C Tables 4.2.6.8 and 6.1.1.4'

loop_
_geom_angle_atom_site_label_1
_geom_angle_atom_site_label_2
_geom_angle_atom_site_label_3
_geom_angle_site_symmetry_1
_geom_angle_site_symmetry_3
_geom_angle
_geom_angle_publ_flag
O1 C1 O2 . . 127.86(13) ?
O1 C1 C2 . . 120.61(13) ?
O2 C1 C2 . . 111.50(12) ?
N2 C2 N3 . . 112.37(12) ?
N2 C2 C1 . . 125.24(13) ?
N3 C2 C1 . . 122.38(12) ?
N4 C3 N1 . . 127.67(13) ?
N4 C3 N3 . . 125.69(13) ?
N1 C3 N3 . . 106.63(12) ?
C3 N1 N2 . . 110.85(11) ?
C3 N1 H1 . . 124.6 ?
N2 N1 H1 . . 124.6 ?
C2 N2 N1 . . 103.94(11) ?
C3 N3 C2 . . 106.20(11) ?
C3 N3 H3 . . 126.9 ?
C2 N3 H3 . . 126.9 ?
C3 N4 H4A . . 120 ?
C3 N4 H4B . . 120 ?
H4A N4 H4B . . 120 ?
C1 O2 H2 . . 109.5 ?
O3 S1 O3 . 2_656 112.76(9) ?
O3 S1 O4 . . 109.00(6) ?
O3 S1 O4 2_656 . 108.98(6) ?
O3 S1 O4 . 2_656 108.98(6) ?
O3 S1 O4 2_656 2_656 109.00(6) ?
O4 S1 O4 . 2_656 108.01(9) ?
H1W O1W H2W . . 106.3(19) ?

loop_
_geom_bond_atom_site_label_1
_geom_bond_atom_site_label_2
_geom_bond_site_symmetry_2
_geom_bond_distance
_geom_bond_publ_flag
C1 O1 . 1.2144(18) ?
C1 O2 . 1.3098(17) ?
C1 C2 . 1.4905(19) ?
C2 N2 . 1.3046(18) ?
C2 N3 . 1.3648(18) ?
C3 N4 . 1.3236(19) ?
C3 N1 . 1.3420(18) ?
C3 N3 . 1.3480(18) ?
N1 N2 . 1.3774(17) ?
N1 H1 . 0.86 ?
N3 H3 . 0.86 ?
N4 H4A . 0.86 ?
N4 H4B . 0.86 ?
O2 H2 . 0.82 ?
O3 S1 . 1.4674(10) ?
O4 S1 . 1.4941(10) ?
S1 O3 2_656 1.4674(10) ?
S1 O4 2_656 1.4941(10) ?
O1W H1W . 0.89(2) ?
O1W H2W . 0.83(2) ?

loop_
_geom_hbond_atom_site_label_D
_geom_hbond_atom_site_label_H
_geom_hbond_atom_site_label_A
_geom_hbond_site_symmetry_A
_geom_hbond_distance_DH
_geom_hbond_distance_HA
_geom_hbond_distance_DA
_geom_hbond_angle_DHA
_geom_hbond_publ_flag
O1W H2W N2 . 0.83(2) 2.16(2) 2.9774(16) 169(2) yes
O1W H1W O1 6_565 0.89(2) 1.93(2) 2.7941(17) 163(2) yes
O2 H2 O1W 7_566 0.82 1.74 2.5403(16) 165 yes
N1 H1 O4 5_666 0.86 1.94 2.7107(16) 149 yes
N3 H3 O4 2_646 0.86 1.79 2.6436(15) 171 yes
N4 H4A O3 5_656 0.86 2.17 2.8452(17) 136 yes
N4 H4B O3 1_545 0.86 2.08 2.9255(16) 168 yes

loop_
_geom_torsion_atom_site_label_1
_geom_torsion_atom_site_label_2
_geom_torsion_atom_site_label_3
_geom_torsion_atom_site_label_4
_geom_torsion_site_symmetry_1
_geom_torsion_site_symmetry_2
_geom_torsion_site_symmetry_3
_geom_torsion_site_symmetry_4
_geom_torsion
_geom_torsion_publ_flag
O1 C1 C2 N2 . . . . -179.54(13) ?
O2 C1 C2 N2 . . . . 2.06(19) ?
O1 C1 C2 N3 . . . . 1.6(2) ?
O2 C1 C2 N3 . . . . -176.82(12) ?
N4 C3 N1 N2 . . . . -178.13(13) ?
N3 C3 N1 N2 . . . . 1.03(15) ?
N3 C2 N2 N1 . . . . -0.37(15) ?
C1 C2 N2 N1 . . . . -179.34(12) ?
C3 N1 N2 C2 . . . . -0.42(14) ?
N4 C3 N3 C2 . . . . 177.99(13) ?
N1 C3 N3 C2 . . . . -1.19(14) ?
N2 C2 N3 C3 . . . . 1.00(16) ?
C1 C2 N3 C3 . . . . -179.99(12) ?
